data_2230037
loop_
_publ_author_name
'Wu, Jun'
'Chen, Lu-Sheng'
'Liu, Qi-Kui'
'Guo, Dian-Shun'

_publ_section_title
;
 8-(2,2,2-Trifluoroethoxy)quinolinium
 perchlorate--8-(2,2,2-trifluoroethoxy)quinoline (1/1)
;
_journal_coeditor_code IM2278
_journal_issue 5
_journal_name_full 'Acta Crystallographica Section E'
_journal_page_first o1131
_journal_page_last o1132
_journal_paper_doi 10.1107/S1600536811013250
_journal_volume 67
_journal_year 2011
_chemical_formula_iupac 'C11 H9 F3 N O +, Cl O4 -, C11 H8 F3 N O'
_chemical_formula_moiety 'C11 H9 F3 N O, C11 H8 F3 N O, Cl O4'
_chemical_formula_sum 'C22 H17 Cl F6 N2 O6'
_chemical_formula_weight 554.83
_chemical_name_systematic
;
8-(2,2,2-Trifluoroethoxy)quinolinium perchlorate--
8-(2,2,2-trifluoroethoxy)quinoline (1/1)
;
_space_group_IT_number 2
_symmetry_cell_setting triclinic
_symmetry_space_group_name_Hall '-P 1'
_symmetry_space_group_name_H-M 'P -1'
_atom_sites_solution_hydrogens geom
_atom_sites_solution_primary direct
_atom_sites_solution_secondary difmap
_audit_creation_method SHELXL-97
_cell_angle_alpha 82.910(3)
_cell_angle_beta 77.048(3)
_cell_angle_gamma 74.536(3)
_cell_formula_units_Z 2
_cell_length_a 9.462(2)
_cell_length_b 11.229(3)
_cell_length_c 11.832(3)
_cell_measurement_reflns_used 2404
_cell_measurement_temperature 293(2)
_cell_measurement_theta_max 25.081
_cell_measurement_theta_min 2.498
_cell_volume 1178.1(5)
_computing_cell_refinement 'SAINT (Bruker, 1999)'
_computing_data_collection 'SMART (Bruker, 1999)'
_computing_data_reduction 'SAINT (Bruker, 1999)'
_computing_molecular_graphics 'SHELXTL (Sheldrick, 2008)'
_computing_publication_material 'SHELXTL (Sheldrick, 2008)'
_computing_structure_refinement 'SHELXL97 (Sheldrick, 2008)'
_computing_structure_solution 'SHELXS97 (Sheldrick, 2008)'
_diffrn_ambient_temperature 293(2)
_diffrn_measured_fraction_theta_full 0.980
_diffrn_measured_fraction_theta_max 0.980
_diffrn_measurement_device_type 'Bruker SMART CCD area-detector'
_diffrn_measurement_method 'phi and omega scans'
_diffrn_radiation_monochromator graphite
_diffrn_radiation_source 'fine-focus sealed tube'
_diffrn_radiation_type MoK\a
_diffrn_radiation_wavelength 0.71073
_diffrn_reflns_av_R_equivalents 0.0208
_diffrn_reflns_av_sigmaI/netI 0.0370
_diffrn_reflns_limit_h_max 8
_diffrn_reflns_limit_h_min -11
_diffrn_reflns_limit_k_max 9
_diffrn_reflns_limit_k_min -13
_diffrn_reflns_limit_l_max 14
_diffrn_reflns_limit_l_min -14
_diffrn_reflns_number 6301
_diffrn_reflns_theta_full 25.60
_diffrn_reflns_theta_max 25.60
_diffrn_reflns_theta_min 1.77
_exptl_absorpt_coefficient_mu 0.252
_exptl_absorpt_correction_T_max 0.9397
_exptl_absorpt_correction_T_min 0.8843
_exptl_absorpt_correction_type multi-scan
_exptl_absorpt_process_details '(SADABS; Bruker, 1999)'
_exptl_crystal_colour colourless
_exptl_crystal_density_diffrn 1.564
_exptl_crystal_density_method 'not measured'
_exptl_crystal_description block
_exptl_crystal_F_000 564
_exptl_crystal_size_max 0.50
_exptl_crystal_size_mid 0.32
_exptl_crystal_size_min 0.25
_refine_diff_density_max 0.254
_refine_diff_density_min -0.274
_refine_ls_extinction_method none
_refine_ls_goodness_of_fit_ref 1.022
_refine_ls_hydrogen_treatment constr
_refine_ls_matrix_type full
_refine_ls_number_parameters 361
_refine_ls_number_reflns 4364
_refine_ls_number_restraints 0
_refine_ls_restrained_S_all 1.022
_refine_ls_R_factor_all 0.0657
_refine_ls_R_factor_gt 0.0504
_refine_ls_shift/su_max 0.000
_refine_ls_shift/su_mean 0.000
_refine_ls_structure_factor_coef Fsqd
_refine_ls_weighting_details 'calc w=1/[\s^2^(Fo^2^)+(0.0680P)^2^+0.2930P] where P=(Fo^2^+2Fc^2^)/3'
_refine_ls_weighting_scheme calc
_refine_ls_wR_factor_gt 0.1261
_refine_ls_wR_factor_ref 0.1367
_reflns_number_gt 3400
_reflns_number_total 4364
_reflns_threshold_expression >2sigma(I)
_cod_data_source_file im2278.cif
_cod_data_source_block I
_cod_original_cell_volume 1178.0(5)
_cod_database_code 2230037
_cod_database_fobs_code 2230037

loop_
_symmetry_equiv_pos_as_xyz
'x, y, z'
'-x, -y, -z'

loop_
_atom_site_type_symbol
_atom_site_label
_atom_site_fract_x
_atom_site_fract_y
_atom_site_fract_z
_atom_site_U_iso_or_equiv
_atom_site_adp_type
_atom_site_calc_flag
_atom_site_refinement_flags
_atom_site_occupancy
_atom_site_disorder_assembly
_atom_site_disorder_group
C C1 1.1468(3) 0.6885(3) 0.6473(2) 0.0583(6) Uani d . 1 . .
H H1 1.1569 0.6034 0.6558 0.070 Uiso calc R 1 . .
C C2 1.2727(3) 0.7332(3) 0.6049(2) 0.0694(8) Uani d . 1 . .
H H2 1.3662 0.6791 0.5845 0.083 Uiso calc R 1 . .
C C3 1.2575(3) 0.8571(3) 0.5937(2) 0.0682(8) Uani d . 1 . .
H H3 1.3416 0.8880 0.5653 0.082 Uiso calc R 1 . .
C C4 1.1164(3) 0.9399(2) 0.6243(2) 0.0548(6) Uani d . 1 . .
C C5 0.9930(3) 0.8878(2) 0.66440(18) 0.0448(5) Uani d . 1 . .
C C6 1.0927(4) 1.0696(3) 0.6165(2) 0.0677(8) Uani d . 1 . .
H H6 1.1731 1.1056 0.5909 0.081 Uiso calc R 1 . .
C C7 0.9530(4) 1.1412(3) 0.6463(2) 0.0738(8) Uani d . 1 . .
H H7 0.9385 1.2268 0.6415 0.089 Uiso calc R 1 . .
C C8 0.8288(3) 1.0905(2) 0.6843(2) 0.0643(7) Uani d . 1 . .
H H8 0.7334 1.1424 0.7027 0.077 Uiso calc R 1 . .
C C9 0.8474(3) 0.9661(2) 0.6943(2) 0.0505(6) Uani d . 1 . .
C C10 0.5911(3) 0.9754(3) 0.7691(3) 0.0844(10) Uani d . 1 . .
H H10A 0.5518 1.0228 0.7037 0.101 Uiso calc R 1 A 1
H H10B 0.5902 1.0325 0.8245 0.101 Uiso calc R 1 A 1
C C12 0.7912(3) 0.5853(2) 0.6481(2) 0.0637(7) Uani d . 1 . .
H H12 0.8219 0.6259 0.5770 0.076 Uiso calc R 1 . .
C C13 0.7078(4) 0.4983(3) 0.6515(3) 0.0731(8) Uani d . 1 . .
H H13 0.6806 0.4839 0.5845 0.088 Uiso calc R 1 . .
C C14 0.6678(3) 0.4362(2) 0.7528(3) 0.0687(8) Uani d . 1 . .
H H14 0.6140 0.3772 0.7557 0.082 Uiso calc R 1 . .
C C15 0.7062(3) 0.4590(2) 0.8546(2) 0.0533(6) Uani d . 1 . .
C C16 0.7845(2) 0.55191(19) 0.8454(2) 0.0449(5) Uani d . 1 . .
C C17 0.6663(3) 0.3978(2) 0.9643(3) 0.0664(7) Uani d . 1 . .
H H17 0.6164 0.3355 0.9710 0.080 Uiso calc R 1 . .
C C18 0.7003(3) 0.4296(2) 1.0592(3) 0.0670(7) Uani d . 1 . .
H H18 0.6739 0.3884 1.1308 0.080 Uiso calc R 1 . .
C C19 0.7750(3) 0.5238(2) 1.0520(2) 0.0574(6) Uani d . 1 . .
H H19 0.7962 0.5450 1.1188 0.069 Uiso calc R 1 . .
C C20 0.8163(2) 0.5841(2) 0.9478(2) 0.0465(5) Uani d . 1 . .
C C21 0.9028(3) 0.7245(2) 1.0323(2) 0.0550(6) Uani d . 1 . .
H H21A 0.9774 0.6653 1.0687 0.066 Uiso calc R 1 . .
H H21B 0.8083 0.7397 1.0876 0.066 Uiso calc R 1 . .
C C22 0.9496(3) 0.8415(3) 0.9960(2) 0.0621(7) Uani d . 1 . .
Cl Cl1 0.35067(7) 0.30823(6) 0.64594(5) 0.0564(2) Uani d . 1 . .
F F4 0.9743(3) 0.88475(17) 1.08657(15) 0.0965(6) Uani d . 1 . .
F F5 1.07304(19) 0.82890(16) 0.91311(15) 0.0783(5) Uani d . 1 . .
F F6 0.8460(2) 0.92888(15) 0.95375(16) 0.0850(5) Uani d . 1 . .
N N1 1.0134(2) 0.76298(17) 0.67574(16) 0.0463(4) Uani d . 1 . .
H H1A 0.9374 0.7321 0.7021 0.056 Uiso calc R 1 . .
N N2 0.8280(2) 0.61195(17) 0.74111(17) 0.0482(5) Uani d . 1 . .
O O1 0.73864(18) 0.90405(15) 0.73088(16) 0.0613(5) Uani d . 1 B .
O O2 0.88758(18) 0.67771(15) 0.93048(13) 0.0526(4) Uani d . 1 . .
O O3 0.4147(3) 0.4098(2) 0.6013(2) 0.0932(7) Uani d . 1 . .
O O4 0.4074(2) 0.25456(19) 0.74758(18) 0.0835(6) Uani d . 1 . .
O O5 0.3897(3) 0.2197(2) 0.5613(2) 0.0979(8) Uani d . 1 . .
O O6 0.1932(2) 0.3522(2) 0.6752(2) 0.0888(7) Uani d . 1 . .
C C11 0.4994(4) 0.8884(4) 0.8241(4) 0.0902(10) Uani d P 0.50 B 1
F F1 0.5026(16) 0.8110(15) 0.7456(17) 0.177(7) Uani d P 0.50 B 1
F F2 0.3618(17) 0.9521(18) 0.8772(11) 0.131(4) Uani d P 0.50 B 1
F F3 0.5473(15) 0.8205(11) 0.9134(14) 0.118(5) Uani d P 0.50 B 1
C C11W 0.4994(4) 0.8884(4) 0.8241(4) 0.0902(10) Uani d P 0.50 B 2
F F1W 0.5117(10) 0.7933(8) 0.7704(12) 0.105(4) Uani d P 0.50 B 2
F F2W 0.3555(16) 0.9444(18) 0.8260(11) 0.109(3) Uani d P 0.50 B 2
F F3W 0.5318(19) 0.8454(16) 0.9246(13) 0.142(6) Uani d P 0.50 B 2

loop_
_atom_site_aniso_label
_atom_site_aniso_U_11
_atom_site_aniso_U_22
_atom_site_aniso_U_33
_atom_site_aniso_U_12
_atom_site_aniso_U_13
_atom_site_aniso_U_23
C1 0.0535(15) 0.0587(15) 0.0562(15) -0.0040(12) -0.0086(12) -0.0055(12)
C2 0.0472(15) 0.085(2) 0.0672(18) -0.0088(14) -0.0025(13) -0.0029(15)
C3 0.0540(16) 0.094(2) 0.0623(17) -0.0336(15) -0.0074(13) -0.0012(15)
C4 0.0612(16) 0.0688(16) 0.0412(13) -0.0279(13) -0.0108(11) -0.0022(11)
C5 0.0539(13) 0.0484(13) 0.0347(11) -0.0179(11) -0.0090(10) -0.0007(9)
C6 0.087(2) 0.0718(18) 0.0563(16) -0.0452(17) -0.0110(15) 0.0005(13)
C7 0.116(3) 0.0494(15) 0.0600(17) -0.0323(17) -0.0124(17) -0.0016(13)
C8 0.0779(18) 0.0474(14) 0.0599(16) -0.0087(13) -0.0078(14) -0.0004(12)
C9 0.0564(14) 0.0476(13) 0.0445(13) -0.0114(11) -0.0081(11) 0.0008(10)
C10 0.0535(17) 0.0661(18) 0.111(3) 0.0037(14) 0.0015(16) 0.0071(17)
C12 0.0788(19) 0.0615(16) 0.0556(16) -0.0193(14) -0.0209(14) -0.0046(12)
C13 0.085(2) 0.0695(18) 0.080(2) -0.0252(16) -0.0348(17) -0.0145(16)
C14 0.0658(18) 0.0522(15) 0.099(2) -0.0214(13) -0.0283(16) -0.0109(15)
C15 0.0451(13) 0.0400(12) 0.0764(17) -0.0112(10) -0.0144(12) -0.0041(11)
C16 0.0404(12) 0.0361(11) 0.0566(14) -0.0069(9) -0.0101(10) -0.0027(10)
C17 0.0574(16) 0.0501(15) 0.093(2) -0.0240(12) -0.0120(15) 0.0066(14)
C18 0.0654(17) 0.0598(16) 0.0700(18) -0.0220(14) -0.0037(14) 0.0135(13)
C19 0.0573(15) 0.0566(15) 0.0567(15) -0.0169(12) -0.0069(12) 0.0003(12)
C20 0.0437(12) 0.0412(12) 0.0534(14) -0.0109(10) -0.0062(10) -0.0035(10)
C21 0.0618(15) 0.0595(15) 0.0467(13) -0.0199(12) -0.0097(11) -0.0066(11)
C22 0.0790(19) 0.0619(16) 0.0541(15) -0.0259(15) -0.0184(14) -0.0094(12)
Cl1 0.0547(4) 0.0556(4) 0.0571(4) -0.0178(3) -0.0036(3) -0.0017(3)
F4 0.1570(19) 0.0919(12) 0.0696(11) -0.0634(13) -0.0396(12) -0.0119(9)
F5 0.0817(11) 0.0814(11) 0.0788(11) -0.0408(9) -0.0069(9) -0.0032(9)
F6 0.1038(13) 0.0591(10) 0.0926(13) -0.0115(9) -0.0315(11) -0.0039(9)
N1 0.0444(11) 0.0473(11) 0.0459(11) -0.0131(9) -0.0054(8) -0.0011(8)
N2 0.0519(11) 0.0442(10) 0.0500(11) -0.0117(9) -0.0124(9) -0.0051(8)
O1 0.0449(9) 0.0506(10) 0.0792(12) -0.0075(8) -0.0004(8) -0.0011(9)
O2 0.0648(10) 0.0551(9) 0.0453(9) -0.0284(8) -0.0091(8) -0.0050(7)
O3 0.1065(17) 0.0857(15) 0.1007(17) -0.0546(14) -0.0250(13) 0.0195(12)
O4 0.0875(15) 0.0769(13) 0.0738(13) -0.0045(11) -0.0184(11) 0.0110(11)
O5 0.0924(16) 0.1109(18) 0.0948(16) -0.0381(14) 0.0101(13) -0.0478(14)
O6 0.0554(12) 0.0968(16) 0.1055(17) -0.0104(11) -0.0081(11) -0.0077(13)
C11 0.0475(18) 0.089(3) 0.120(4) -0.0082(17) 0.0047(19) -0.010(3)
F1 0.109(7) 0.217(14) 0.235(12) -0.025(7) -0.069(7) -0.097(10)
F2 0.054(5) 0.124(6) 0.179(12) 0.000(4) 0.034(7) -0.030(9)
F3 0.084(5) 0.082(3) 0.155(12) -0.026(3) 0.021(5) 0.038(5)
C11W 0.0475(18) 0.089(3) 0.120(4) -0.0082(17) 0.0047(19) -0.010(3)
F1W 0.056(4) 0.077(4) 0.181(9) -0.031(3) 0.001(4) -0.023(5)
F2W 0.045(3) 0.128(5) 0.143(8) -0.010(3) 0.007(5) -0.041(7)
F3W 0.142(11) 0.194(13) 0.093(7) -0.070(9) -0.007(6) 0.002(7)

loop_
_atom_type_symbol
_atom_type_description
_atom_type_scat_dispersion_real
_atom_type_scat_dispersion_imag
_atom_type_scat_source
C C 0.0033 0.0016 'International Tables Vol C Tables 4.2.6.8 and 6.1.1.4'
H H 0.0000 0.0000 'International Tables Vol C Tables 4.2.6.8 and 6.1.1.4'
N N 0.0061 0.0033 'International Tables Vol C Tables 4.2.6.8 and 6.1.1.4'
O O 0.0106 0.0060 'International Tables Vol C Tables 4.2.6.8 and 6.1.1.4'
F F 0.0171 0.0103 'International Tables Vol C Tables 4.2.6.8 and 6.1.1.4'
Cl Cl 0.1484 0.1585 'International Tables Vol C Tables 4.2.6.8 and 6.1.1.4'

loop_
_geom_angle_atom_site_label_1
_geom_angle_atom_site_label_2
_geom_angle_atom_site_label_3
_geom_angle_site_symmetry_1
_geom_angle_site_symmetry_3
_geom_angle
_geom_angle_publ_flag
N1 C1 C2 . . 121.7(3) ?
N1 C1 H1 . . 119.1 ?
C2 C1 H1 . . 119.1 ?
C3 C2 C1 . . 118.9(3) ?
C3 C2 H2 . . 120.6 ?
C1 C2 H2 . . 120.6 ?
C2 C3 C4 . . 121.0(3) ?
C2 C3 H3 . . 119.5 ?
C4 C3 H3 . . 119.5 ?
C5 C4 C6 . . 119.0(3) ?
C5 C4 C3 . . 116.9(2) ?
C6 C4 C3 . . 124.1(3) ?
N1 C5 C4 . . 120.2(2) ?
N1 C5 C9 . . 120.1(2) ?
C4 C5 C9 . . 119.8(2) ?
C7 C6 C4 . . 119.7(3) ?
C7 C6 H6 . . 120.2 ?
C4 C6 H6 . . 120.2 ?
C6 C7 C8 . . 121.9(3) ?
C6 C7 H7 . . 119.0 ?
C8 C7 H7 . . 119.0 ?
C9 C8 C7 . . 120.1(3) ?
C9 C8 H8 . . 119.9 ?
C7 C8 H8 . . 119.9 ?
C8 C9 O1 . . 126.7(2) ?
C8 C9 C5 . . 119.5(2) ?
O1 C9 C5 . . 113.7(2) ?
O1 C10 C11 . . 107.3(2) ?
O1 C10 H10A . . 110.3 ?
C11 C10 H10A . . 110.3 ?
O1 C10 H10B . . 110.3 ?
C11 C10 H10B . . 110.3 ?
H10A C10 H10B . . 108.5 ?
N2 C12 C13 . . 122.8(3) ?
N2 C12 H12 . . 118.6 ?
C13 C12 H12 . . 118.6 ?
C14 C13 C12 . . 118.9(3) ?
C14 C13 H13 . . 120.5 ?
C12 C13 H13 . . 120.5 ?
C13 C14 C15 . . 120.8(3) ?
C13 C14 H14 . . 119.6 ?
C15 C14 H14 . . 119.6 ?
C14 C15 C16 . . 117.0(2) ?
C14 C15 C17 . . 123.7(2) ?
C16 C15 C17 . . 119.3(2) ?
N2 C16 C15 . . 121.5(2) ?
N2 C16 C20 . . 119.7(2) ?
C15 C16 C20 . . 118.8(2) ?
C18 C17 C15 . . 120.2(2) ?
C18 C17 H17 . . 119.9 ?
C15 C17 H17 . . 119.9 ?
C17 C18 C19 . . 121.3(3) ?
C17 C18 H18 . . 119.4 ?
C19 C18 H18 . . 119.4 ?
C20 C19 C18 . . 120.3(3) ?
C20 C19 H19 . . 119.8 ?
C18 C19 H19 . . 119.8 ?
C19 C20 O2 . . 125.5(2) ?
C19 C20 C16 . . 120.1(2) ?
O2 C20 C16 . . 114.40(19) ?
O2 C21 C22 . . 107.24(19) ?
O2 C21 H21A . . 110.3 ?
C22 C21 H21A . . 110.3 ?
O2 C21 H21B . . 110.3 ?
C22 C21 H21B . . 110.3 ?
H21A C21 H21B . . 108.5 ?
F4 C22 F6 . . 107.2(2) ?
F4 C22 F5 . . 108.3(2) ?
F6 C22 F5 . . 105.6(2) ?
F4 C22 C21 . . 109.5(2) ?
F6 C22 C21 . . 112.6(2) ?
F5 C22 C21 . . 113.3(2) ?
O6 Cl1 O5 . . 109.93(14) ?
O6 Cl1 O3 . . 109.00(14) ?
O5 Cl1 O3 . . 109.86(15) ?
O6 Cl1 O4 . . 109.81(14) ?
O5 Cl1 O4 . . 110.33(15) ?
O3 Cl1 O4 . . 107.87(14) ?
C1 N1 C5 . . 121.2(2) ?
C1 N1 H1A . . 119.4 ?
C5 N1 H1A . . 119.4 ?
C12 N2 C16 . . 118.9(2) ?
C9 O1 C10 . . 117.2(2) ?
C20 O2 C21 . . 116.17(18) ?
F3 C11 F1 . . 107.5(10) ?
F3 C11 F2 . . 100.6(10) ?
F1 C11 F2 . . 116.5(9) ?
F3 C11 C10 . . 113.4(7) ?
F1 C11 C10 . . 108.9(8) ?
F2 C11 C10 . . 109.9(9) ?

loop_
_geom_bond_atom_site_label_1
_geom_bond_atom_site_label_2
_geom_bond_site_symmetry_2
_geom_bond_distance
_geom_bond_publ_flag
C1 N1 . 1.312(3) ?
C1 C2 . 1.383(4) ?
C1 H1 . 0.9300 ?
C2 C3 . 1.352(4) ?
C2 H2 . 0.9300 ?
C3 C4 . 1.408(4) ?
C3 H3 . 0.9300 ?
C4 C5 . 1.406(3) ?
C4 C6 . 1.408(4) ?
C5 N1 . 1.357(3) ?
C5 C9 . 1.418(3) ?
C6 C7 . 1.346(4) ?
C6 H6 . 0.9300 ?
C7 C8 . 1.401(4) ?
C7 H7 . 0.9300 ?
C8 C9 . 1.354(3) ?
C8 H8 . 0.9300 ?
C9 O1 . 1.357(3) ?
C10 O1 . 1.416(3) ?
C10 C11 . 1.474(5) ?
C10 H10A . 0.9700 ?
C10 H10B . 0.9700 ?
C12 N2 . 1.316(3) ?
C12 C13 . 1.402(4) ?
C12 H12 . 0.9300 ?
C13 C14 . 1.341(4) ?
C13 H13 . 0.9300 ?
C14 C15 . 1.403(4) ?
C14 H14 . 0.9300 ?
C15 C16 . 1.413(3) ?
C15 C17 . 1.414(4) ?
C16 N2 . 1.364(3) ?
C16 C20 . 1.421(3) ?
C17 C18 . 1.346(4) ?
C17 H17 . 0.9300 ?
C18 C19 . 1.404(4) ?
C18 H18 . 0.9300 ?
C19 C20 . 1.361(3) ?
C19 H19 . 0.9300 ?
C20 O2 . 1.365(3) ?
C21 O2 . 1.422(3) ?
C21 C22 . 1.480(4) ?
C21 H21A . 0.9700 ?
C21 H21B . 0.9700 ?
C22 F4 . 1.319(3) ?
C22 F6 . 1.326(3) ?
C22 F5 . 1.334(3) ?
Cl1 O6 . 1.415(2) ?
Cl1 O5 . 1.418(2) ?
Cl1 O3 . 1.423(2) ?
Cl1 O4 . 1.427(2) ?
N1 H1A . 0.8600 ?
C11 F3 . 1.317(15) ?
C11 F1 . 1.338(17) ?
C11 F2 . 1.359(15) ?

loop_
_geom_hbond_atom_site_label_D
_geom_hbond_atom_site_label_H
_geom_hbond_atom_site_label_A
_geom_hbond_site_symmetry_A
_geom_hbond_distance_DH
_geom_hbond_distance_HA
_geom_hbond_distance_DA
_geom_hbond_angle_DHA
N1 H1A N2 . 0.86 1.87 2.684(3) 158
C22 F5 <i>Cg</i>1 . 1.33 3.10 3.796(3) 111
C22 F6 <i>Cg</i>2 . 1.33 3.17 3.804(4) 109
C13 H13 O3 2_666 0.93 2.60 3.393(6) 143.94
C21 H21B O4 2_667 0.97 2.48 3.437(7) 169
C22 F5 <i>Cg</i>3 2_767 1.33 3.24 3.860(8) 108

loop_
_geom_torsion_atom_site_label_1
_geom_torsion_atom_site_label_2
_geom_torsion_atom_site_label_3
_geom_torsion_atom_site_label_4
_geom_torsion_site_symmetry_1
_geom_torsion_site_symmetry_2
_geom_torsion_site_symmetry_3
_geom_torsion_site_symmetry_4
_geom_torsion
_geom_torsion_publ_flag
N1 C1 C2 C3 . . . . 0.6(4) ?
C1 C2 C3 C4 . . . . 0.0(4) ?
C2 C3 C4 C5 . . . . -1.3(4) ?
C2 C3 C4 C6 . . . . 179.0(3) ?
C6 C4 C5 N1 . . . . -178.2(2) ?
C3 C4 C5 N1 . . . . 2.1(3) ?
C6 C4 C5 C9 . . . . 1.1(3) ?
C3 C4 C5 C9 . . . . -178.7(2) ?
C5 C4 C6 C7 . . . . -0.7(4) ?
C3 C4 C6 C7 . . . . 179.0(3) ?
C4 C6 C7 C8 . . . . -0.6(4) ?
C6 C7 C8 C9 . . . . 1.4(4) ?
C7 C8 C9 O1 . . . . 179.3(2) ?
C7 C8 C9 C5 . . . . -0.9(4) ?
N1 C5 C9 C8 . . . . 179.0(2) ?
C4 C5 C9 C8 . . . . -0.3(3) ?
N1 C5 C9 O1 . . . . -1.2(3) ?
C4 C5 C9 O1 . . . . 179.6(2) ?
N2 C12 C13 C14 . . . . -2.4(4) ?
C12 C13 C14 C15 . . . . 1.1(4) ?
C13 C14 C15 C16 . . . . 1.6(4) ?
C13 C14 C15 C17 . . . . 179.3(3) ?
C14 C15 C16 N2 . . . . -3.5(3) ?
C17 C15 C16 N2 . . . . 178.8(2) ?
C14 C15 C16 C20 . . . . 175.6(2) ?
C17 C15 C16 C20 . . . . -2.2(3) ?
C14 C15 C17 C18 . . . . -176.4(3) ?
C16 C15 C17 C18 . . . . 1.2(4) ?
C15 C17 C18 C19 . . . . 0.3(4) ?
C17 C18 C19 C20 . . . . -0.8(4) ?
C18 C19 C20 O2 . . . . 179.2(2) ?
C18 C19 C20 C16 . . . . -0.2(4) ?
N2 C16 C20 C19 . . . . -179.2(2) ?
C15 C16 C20 C19 . . . . 1.7(3) ?
N2 C16 C20 O2 . . . . 1.3(3) ?
C15 C16 C20 O2 . . . . -177.81(19) ?
O2 C21 C22 F4 . . . . -176.1(2) ?
O2 C21 C22 F6 . . . . 64.7(3) ?
O2 C21 C22 F5 . . . . -55.0(3) ?
C2 C1 N1 C5 . . . . 0.2(4) ?
C4 C5 N1 C1 . . . . -1.6(3) ?
C9 C5 N1 C1 . . . . 179.1(2) ?
C13 C12 N2 C16 . . . . 0.6(4) ?
C15 C16 N2 C12 . . . . 2.4(3) ?
C20 C16 N2 C12 . . . . -176.7(2) ?
C8 C9 O1 C10 . . . . -3.9(4) ?
C5 C9 O1 C10 . . . . 176.3(2) ?
C11 C10 O1 C9 . . . . -169.7(3) ?
C19 C20 O2 C21 . . . . -7.9(3) ?
C16 C20 O2 C21 . . . . 171.53(19) ?
C22 C21 O2 C20 . . . . -167.1(2) ?
O1 C10 C11 F3 . . . . 59.6(8) ?
O1 C10 C11 F1 . . . . -60.0(9) ?
O1 C10 C11 F2 . . . . 171.3(6) ?
